data_1520846
loop_
_publ_author_name
'Belharouak, I.'
'Gravereau, P.'
'Parent, C.'
'Chaminade, J.P.'
'Lebraud, E.'
'le Flem, G.'

_publ_section_title
;
 Crystal structure of Na2 Zn P2 O7: reinvestigation
;
_journal_name_full 'Journal of Solid State Chemistry'
_journal_page_first 466
_journal_page_last 473
_journal_volume 152
_journal_year 2000
_chemical_formula_sum 'Na2 O7 P2 Zn'
_chemical_name_systematic 'Na2 Zn (P2 O7)'
_space_group_IT_number 86
_symmetry_space_group_name_Hall '-P 4bc'
_symmetry_space_group_name_H-M 'P 42/n :2'
_cell_angle_alpha 90
_cell_angle_beta 90
_cell_angle_gamma 90
_cell_formula_units_Z 32
_cell_length_a 21.771
_cell_length_b 21.771
_cell_length_c 10.285
_cell_volume 4874.848
_citation_journal_id_ASTM JSSCBI
_cod_data_source_file Belharouak_JSSCBI_2000_1914.cif
_cod_data_source_block Na2O7P2Zn1
_cod_original_formula_sum 'Na2 O7 P2 Zn1'
_cod_database_code 1520846

loop_
_symmetry_equiv_pos_as_xyz
x,y,z
-y,x+1/2,z+1/2
-x+1/2,-y+1/2,z
y+1/2,-x,z+1/2
-x,-y,-z
y,-x-1/2,-z-1/2
x-1/2,y-1/2,-z
-y-1/2,x,-z-1/2

loop_
_atom_site_label
_atom_site_type_symbol
_atom_site_fract_x
_atom_site_fract_y
_atom_site_fract_z
_atom_site_occupancy
_atom_site_U_iso_or_equiv
P1 P+5 0.6979 0.6213 0.2163 1 0.0
Zn6 Zn+2 0.2534 0.4949 0.2499 1 0.0
O1 O-2 0.713 0.5599 0.1484 1 0.0
O25 O-2 0.4469 0.379 0.36 1 0.0
O13 O-2 0.6239 0.3042 0.1416 1 0.0
P4 P+5 0.6212 0.3022 0.2836 1 0.0
O28 O-2 0.2988 0.3097 0.1504 1 0.0
Zn5 Zn+2 0.4944 0.7486 0.2509 1 0.0
O12 O-2 0.607 0.3715 0.341 1 0.0
Na8 Na+1 0.628 0.5263 0.0063 1 0.0
O3 O-2 0.6941 0.6195 0.3601 1 0.0
Na5 Na+1 0.6958 0.3741 0.0004 1 0.0
Na1 Na+1 0.446 0.6229 0.0002 1 0.0
O27 O-2 0.2719 0.422 0.1446 1 0.0
Na3 Na+1 0.3837 0.2753 0.0078 1 0.0
O21 O-2 0.3281 0.5105 0.3454 1 0.0
O18 O-2 0.4309 0.7099 0.3576 1 0.0
O15 O-2 0.5693 0.2651 0.3478 1 0.0
O17 O-2 0.3177 0.7209 0.3571 1 0.0
Na7 Na+1 0.3792 0.444 0.4987 1 0.0
O23 O-2 0.4699 0.3188 0.1472 1 0.0
O7 O-2 0.5599 0.6269 0.354 1 0.0
P6 P+5 0.3785 0.5522 0.2877 1 0.0
O29 O-2 0.3111 0.3683 0.3534 1 0.0
O2 O-2 0.738 0.6709 0.1624 1 0.0
O22 O-2 0.44 0.5377 0.3507 1 0.0
P2 P+5 0.5608 0.6288 0.2075 1 0.0
P5 P+5 0.3704 0.6882 0.2927 1 0.0
Zn2 Zn+2 0.75 0.75 0.25 1 0.0
O24 O-2 0.4826 0.4307 0.1528 1 0.0
O9 O-2 0.6273 0.4393 0.1421 1 0.0
Zn4 Zn+2 0.5074 0.5039 0.25 1 0.0
O4 O-2 0.6302 0.643 0.1575 1 0.0
Zn1 Zn+2 0.25 0.25 0.25 1 0.0
O16 O-2 0.3672 0.6889 0.1466 1 0.0
O6 O-2 0.5423 0.5689 0.1468 1 0.0
O19 O-2 0.3587 0.6184 0.3425 1 0.0
O10 O-2 0.5802 0.4796 0.3518 1 0.0
O20 O-2 0.3829 0.5531 0.1413 1 0.0
P7 P+5 0.4475 0.3778 0.2131 1 0.0
O11 O-2 0.6897 0.4505 0.3575 1 0.0
Na2 Na+1 0.4733 0.627 0.493 1 0.0
O26 O-2 0.3798 0.3857 0.1564 1 0.0
Zn3 Zn+2 0.75 0.25 0.2466 1 0.0
Na4 Na+1 0.3743 0.3044 0.4995 1 0.0
P8 P+5 0.3114 0.3708 0.2113 1 0.0
O14 O-2 0.6827 0.2861 0.3473 1 0.0
O5 O-2 0.5275 0.6834 0.1409 1 0.0
Na6 Na+1 0.7243 0.3689 0.4906 1 0.0
P3 P+5 0.6272 0.4388 0.2894 1 0.0
